data_4081597
loop_
_publ_author_name
'Thirumoorthi, Ramalingam'
'Chivers, Tristram'
'Gendy, Chris'
'Vargas-Baca, Ignacio'

_publ_section_title
;
 CH--NH Tautomerism in the Products of the Reactions of the Methanide
 [HC(PPh2NSiMe3)2]&#x2212;with Pnictogen and Tellurium Iodides
;
_journal_issue 19
_journal_name_full Organometallics
_journal_page_first 5360
_journal_paper_doi 10.1021/om400649c
_journal_volume 32
_journal_year 2013
_chemical_formula_moiety '2(C31 H39 I2 N2 P2 Sb Si2), C7 H8'
_chemical_formula_sum 'C69 H86 I4 N4 P4 Sb2 Si4'
_chemical_formula_weight 1958.76
_chemical_name_systematic
; 
 ? 
;
_space_group_IT_number 15
_symmetry_cell_setting monoclinic
_symmetry_space_group_name_Hall '-C 2yc'
_symmetry_space_group_name_H-M 'C 1 2/c 1'
_atom_sites_solution_hydrogens geom
_atom_sites_solution_primary direct
_atom_sites_solution_secondary difmap
_cell_angle_alpha 90.0000(11)
_cell_angle_beta 115.1230(10)
_cell_angle_gamma 90.0000(11)
_cell_formula_units_Z 4
_cell_length_a 25.5020(3)
_cell_length_b 12.9220(4)
_cell_length_c 26.5560(7)
_cell_measurement_reflns_used 26151
_cell_measurement_temperature 123(2)
_cell_measurement_theta_max 27.6
_cell_measurement_theta_min 1.8
_cell_volume 7923.3(3)
_computing_cell_refinement 'DENZO (Otwinowski & Minor 1997)'
_computing_data_collection 'Collect (Nonius, 1999)'
_computing_data_reduction 'Scalepack (Otwinowski & Minor 1997)'
_computing_molecular_graphics 'ORTEP-3 for Windows (Farrugia, 1997)'
_computing_publication_material 'SHELXL97 (Sheldrick, 2008)'
_computing_structure_refinement 'SHELXL-97 (Sheldrick, 2008)'
_computing_structure_solution 'SHELXS-97 (Sheldrick, 2008)'
_diffrn_ambient_temperature 123(2)
_diffrn_measured_fraction_theta_full 0.981
_diffrn_measured_fraction_theta_max 0.981
_diffrn_measurement_device_type 'KappaCCD (Nonius, FR540C)'
_diffrn_measurement_method 'phi\omega scans'
_diffrn_radiation_monochromator 'horizonally mounted graphite crystal'
_diffrn_radiation_source 'Enraf Nonius FR590D, fine-focus sealed tube'
_diffrn_radiation_type MoK\a
_diffrn_radiation_wavelength 0.71073
_diffrn_reflns_av_R_equivalents 0.0609
_diffrn_reflns_av_sigmaI/netI 0.0510
_diffrn_reflns_limit_h_max 32
_diffrn_reflns_limit_h_min -31
_diffrn_reflns_limit_k_max 16
_diffrn_reflns_limit_k_min -16
_diffrn_reflns_limit_l_max 33
_diffrn_reflns_limit_l_min -33
_diffrn_reflns_number 25191
_diffrn_reflns_theta_full 27.00
_diffrn_reflns_theta_max 27.00
_diffrn_reflns_theta_min 1.83
_exptl_absorpt_coefficient_mu 2.421
_exptl_absorpt_correction_T_max 0.8488
_exptl_absorpt_correction_T_min 0.6980
_exptl_absorpt_correction_type integration
_exptl_absorpt_process_details 'SADABS (SHELXTL-NT v5.1, Bruker)'
_exptl_crystal_colour yellow
_exptl_crystal_density_diffrn 1.642
_exptl_crystal_density_method 'not measured'
_exptl_crystal_description block
_exptl_crystal_F_000 3832
_exptl_crystal_size_max 0.16
_exptl_crystal_size_mid 0.15
_exptl_crystal_size_min 0.07
_refine_diff_density_max 0.670
_refine_diff_density_min -0.653
_refine_diff_density_rms 0.152
_refine_ls_extinction_method none
_refine_ls_goodness_of_fit_ref 1.171
_refine_ls_hydrogen_treatment mixed
_refine_ls_matrix_type full
_refine_ls_number_parameters 405
_refine_ls_number_reflns 8494
_refine_ls_number_restraints 0
_refine_ls_restrained_S_all 1.171
_refine_ls_R_factor_all 0.0644
_refine_ls_R_factor_gt 0.0482
_refine_ls_shift/su_max 0.001
_refine_ls_shift/su_mean 0.000
_refine_ls_structure_factor_coef Fsqd
_refine_ls_weighting_details 'calc w=1/[\s^2^(Fo^2^)+(0.0000P)^2^+92.4868P] where P=(Fo^2^+2Fc^2^)/3'
_refine_ls_weighting_scheme calc
_refine_ls_wR_factor_gt 0.0851
_refine_ls_wR_factor_ref 0.0935
_reflns_number_gt 7030
_reflns_number_total 8494
_reflns_threshold_expression >2sigma(I)
_cod_data_source_file om400649c_si_001.cif
_cod_data_source_block compound[(t-SbI2)2]
_cod_original_sg_symbol_H-M 'C 2/c '
_cod_database_code 4081597

loop_
_symmetry_equiv_pos_as_xyz
'x, y, z'
'-x, y, -z+1/2'
'x+1/2, y+1/2, z'
'-x+1/2, y+1/2, -z+1/2'
'-x, -y, -z'
'x, -y, z-1/2'
'-x+1/2, -y+1/2, -z'
'x+1/2, -y+1/2, z-1/2'

loop_
_atom_site_label
_atom_site_type_symbol
_atom_site_fract_x
_atom_site_fract_y
_atom_site_fract_z
_atom_site_U_iso_or_equiv
_atom_site_adp_type
_atom_site_occupancy
_atom_site_symmetry_multiplicity
_atom_site_calc_flag
_atom_site_refinement_flags
Sb1 Sb 0.458116(16) 0.33199(3) 0.477531(15) 0.02048(9) Uani 1 1 d .
I1 I 0.402718(19) 0.20582(3) 0.537586(16) 0.03146(11) Uani 1 1 d .
I2 I 0.529142(16) 0.47373(3) 0.434328(17) 0.02740(10) Uani 1 1 d .
P1 P 0.38168(6) 0.27172(11) 0.36866(6) 0.0186(3) Uani 1 1 d .
P2 P 0.32163(6) 0.44306(11) 0.40841(6) 0.0191(3) Uani 1 1 d .
N1 N 0.44281(19) 0.2229(3) 0.41173(18) 0.0193(9) Uani 1 1 d .
N2 N 0.3206(2) 0.4463(4) 0.4694(2) 0.0229(11) Uani 1 1 d .
H2A H 0.336(3) 0.409(5) 0.484(3) 0.03(2) Uiso 1 1 d .
Si1 Si 0.49238(7) 0.13207(12) 0.40901(7) 0.0218(3) Uani 1 1 d .
Si2 Si 0.29304(7) 0.52960(13) 0.50469(7) 0.0278(4) Uani 1 1 d .
C1 C 0.3250(2) 0.1767(4) 0.3476(2) 0.0200(11) Uani 1 1 d .
C2 C 0.3279(2) 0.1009(4) 0.3858(2) 0.0246(12) Uani 1 1 d .
H2 H 0.3591 0.0993 0.4206 0.029 Uiso 1 1 calc R
C3 C 0.2844(3) 0.0279(5) 0.3721(3) 0.0291(13) Uani 1 1 d .
H3 H 0.2868 -0.0233 0.3976 0.035 Uiso 1 1 calc R
C4 C 0.2379(3) 0.0305(5) 0.3211(3) 0.0316(14) Uani 1 1 d .
H4 H 0.2088 -0.0191 0.3121 0.038 Uiso 1 1 calc R
C5 C 0.2339(2) 0.1064(5) 0.2830(3) 0.0295(14) Uani 1 1 d .
H5 H 0.2019 0.1087 0.2487 0.035 Uiso 1 1 calc R
C6 C 0.2775(2) 0.1788(4) 0.2961(2) 0.0245(12) Uani 1 1 d .
H6 H 0.2751 0.2293 0.2703 0.029 Uiso 1 1 calc R
C7 C 0.3853(2) 0.3115(4) 0.3049(2) 0.0228(12) Uani 1 1 d .
C8 C 0.3835(3) 0.2383(5) 0.2661(3) 0.0347(15) Uani 1 1 d .
H8 H 0.3752 0.1696 0.2702 0.042 Uiso 1 1 calc R
C9 C 0.3943(3) 0.2678(6) 0.2212(3) 0.0451(18) Uani 1 1 d .
H9 H 0.3940 0.2189 0.1954 0.054 Uiso 1 1 calc R
C10 C 0.4055(3) 0.3708(7) 0.2150(3) 0.051(2) Uani 1 1 d .
H10 H 0.4129 0.3904 0.1850 0.061 Uiso 1 1 calc R
C11 C 0.4058(3) 0.4438(6) 0.2522(3) 0.0405(17) Uani 1 1 d .
H11 H 0.4122 0.5130 0.2470 0.049 Uiso 1 1 calc R
C12 C 0.3965(2) 0.4140(5) 0.2977(3) 0.0310(14) Uani 1 1 d .
H12 H 0.3977 0.4632 0.3237 0.037 Uiso 1 1 calc R
C13 C 0.2532(2) 0.3961(4) 0.3573(2) 0.0236(12) Uani 1 1 d .
C14 C 0.2320(3) 0.4274(5) 0.3025(3) 0.0312(14) Uani 1 1 d .
H14 H 0.2533 0.4725 0.2911 0.037 Uiso 1 1 calc R
C15 C 0.1782(3) 0.3903(6) 0.2642(3) 0.0434(18) Uani 1 1 d .
H15 H 0.1635 0.4108 0.2271 0.052 Uiso 1 1 calc R
C16 C 0.1475(3) 0.3242(6) 0.2814(3) 0.052(2) Uani 1 1 d .
H16 H 0.1116 0.3004 0.2558 0.063 Uiso 1 1 calc R
C17 C 0.1685(3) 0.2921(6) 0.3355(3) 0.0436(17) Uani 1 1 d .
H17 H 0.1472 0.2458 0.3463 0.052 Uiso 1 1 calc R
C18 C 0.2213(3) 0.3283(5) 0.3743(3) 0.0318(14) Uani 1 1 d .
H18 H 0.2354 0.3076 0.4113 0.038 Uiso 1 1 calc R
C19 C 0.3259(2) 0.5757(4) 0.3893(2) 0.0221(12) Uani 1 1 d .
C20 C 0.2781(3) 0.6406(4) 0.3681(2) 0.0260(13) Uani 1 1 d .
H20 H 0.2416 0.6149 0.3611 0.031 Uiso 1 1 calc R
C21 C 0.2846(3) 0.7431(5) 0.3573(3) 0.0334(15) Uani 1 1 d .
H21 H 0.2524 0.7863 0.3432 0.040 Uiso 1 1 calc R
C22 C 0.3385(3) 0.7818(5) 0.3675(3) 0.0343(15) Uani 1 1 d .
H22 H 0.3428 0.8512 0.3607 0.041 Uiso 1 1 calc R
C23 C 0.3858(3) 0.7182(5) 0.3877(3) 0.0342(15) Uani 1 1 d .
H23 H 0.4220 0.7439 0.3937 0.041 Uiso 1 1 calc R
C24 C 0.3798(3) 0.6149(4) 0.3992(2) 0.0267(13) Uani 1 1 d .
H24 H 0.4121 0.5722 0.4135 0.032 Uiso 1 1 calc R
C25 C 0.3774(2) 0.3694(4) 0.4106(2) 0.0184(11) Uani 1 1 d .
C26 C 0.4539(3) 0.0097(4) 0.3778(3) 0.0302(14) Uani 1 1 d .
H26A H 0.4313 -0.0120 0.3971 0.045 Uiso 1 1 calc R
H26B H 0.4817 -0.0430 0.3811 0.045 Uiso 1 1 calc R
H26C H 0.4289 0.0208 0.3393 0.045 Uiso 1 1 calc R
C27 C 0.5317(3) 0.1807(5) 0.3688(3) 0.0369(15) Uani 1 1 d .
H27A H 0.5054 0.1860 0.3302 0.055 Uiso 1 1 calc R
H27B H 0.5624 0.1335 0.3729 0.055 Uiso 1 1 calc R
H27C H 0.5477 0.2476 0.3825 0.055 Uiso 1 1 calc R
C28 C 0.5450(3) 0.1125(5) 0.4827(3) 0.0328(14) Uani 1 1 d .
H28A H 0.5675 0.1743 0.4964 0.049 Uiso 1 1 calc R
H28B H 0.5703 0.0559 0.4849 0.049 Uiso 1 1 calc R
H28C H 0.5244 0.0972 0.5048 0.049 Uiso 1 1 calc R
C29 C 0.3188(3) 0.4696(6) 0.5736(3) 0.0429(17) Uani 1 1 d .
H29A H 0.2968 0.4081 0.5712 0.064 Uiso 1 1 calc R
H29B H 0.3141 0.5173 0.5991 0.064 Uiso 1 1 calc R
H29C H 0.3590 0.4520 0.5865 0.064 Uiso 1 1 calc R
C30 C 0.2132(3) 0.5317(6) 0.4691(3) 0.0435(17) Uani 1 1 d .
H30A H 0.2011 0.5546 0.4315 0.065 Uiso 1 1 calc R
H30B H 0.1985 0.5782 0.4883 0.065 Uiso 1 1 calc R
H30C H 0.1984 0.4634 0.4692 0.065 Uiso 1 1 calc R
C31 C 0.3205(3) 0.6641(5) 0.5106(3) 0.0368(15) Uani 1 1 d .
H31A H 0.3621 0.6632 0.5260 0.055 Uiso 1 1 calc R
H31B H 0.3083 0.7033 0.5344 0.055 Uiso 1 1 calc R
H31C H 0.3055 0.6954 0.4744 0.055 Uiso 1 1 calc R
C32 C 0.0000 0.3591(8) 0.2500 0.039(2) Uani 1 2 d S
C33 C 0.0147(3) 0.3059(7) 0.2988(3) 0.048(2) Uani 1 1 d .
H33 H 0.0244 0.3421 0.3319 0.058 Uiso 1 1 calc R
C34 C 0.0151(4) 0.2009(8) 0.2992(5) 0.076(3) Uani 1 1 d .
H34 H 0.0255 0.1651 0.3325 0.091 Uiso 1 1 calc R
C35 C 0.0000 0.1474(10) 0.2500 0.094(6) Uani 1 2 d S
H35 H 0.0000 0.0754 0.2500 0.112 Uiso 1 2 calc SR
C36 C 0.0000 0.4760(10) 0.2500 0.080(4) Uani 1 2 d S
H36A H 0.0375 0.5007 0.2555 0.120 Uiso 0.50 1 calc PR
H36B H -0.0090 0.5007 0.2795 0.120 Uiso 0.50 1 calc PR
H36C H -0.0285 0.5007 0.2150 0.120 Uiso 0.50 1 calc PR

loop_
_atom_site_aniso_label
_atom_site_aniso_U_11
_atom_site_aniso_U_22
_atom_site_aniso_U_33
_atom_site_aniso_U_23
_atom_site_aniso_U_13
_atom_site_aniso_U_12
Sb1 0.01945(18) 0.02019(18) 0.01906(18) -0.00116(14) 0.00554(15) 0.00086(15)
I1 0.0434(2) 0.0278(2) 0.0246(2) 0.00575(16) 0.01582(18) 0.00086(18)
I2 0.02230(19) 0.0278(2) 0.0333(2) -0.00553(16) 0.01289(17) -0.00401(16)
P1 0.0202(7) 0.0195(7) 0.0166(7) 0.0011(5) 0.0084(6) -0.0003(6)
P2 0.0192(7) 0.0180(7) 0.0197(7) 0.0015(5) 0.0077(6) 0.0005(6)
N1 0.025(2) 0.015(2) 0.018(2) 0.0012(18) 0.009(2) -0.0013(18)
N2 0.021(3) 0.024(3) 0.022(3) -0.001(2) 0.008(2) 0.002(2)
Si1 0.0197(8) 0.0224(8) 0.0228(8) -0.0024(6) 0.0085(7) 0.0008(6)
Si2 0.0233(8) 0.0327(9) 0.0306(9) -0.0063(7) 0.0146(7) -0.0012(7)
C1 0.020(3) 0.021(3) 0.018(3) -0.006(2) 0.007(2) -0.003(2)
C2 0.025(3) 0.025(3) 0.024(3) -0.003(2) 0.010(2) -0.001(2)
C3 0.030(3) 0.029(3) 0.032(3) -0.004(3) 0.016(3) -0.002(3)
C4 0.030(3) 0.029(3) 0.043(4) -0.007(3) 0.023(3) -0.009(3)
C5 0.020(3) 0.038(3) 0.026(3) -0.011(3) 0.006(3) 0.000(3)
C6 0.028(3) 0.028(3) 0.019(3) -0.006(2) 0.011(2) -0.003(2)
C7 0.016(3) 0.034(3) 0.015(3) 0.006(2) 0.005(2) 0.001(2)
C8 0.033(4) 0.046(4) 0.029(3) 0.003(3) 0.017(3) 0.010(3)
C9 0.041(4) 0.073(5) 0.027(4) -0.001(3) 0.020(3) 0.010(4)
C10 0.031(4) 0.091(6) 0.035(4) 0.026(4) 0.019(3) 0.011(4)
C11 0.035(4) 0.052(4) 0.040(4) 0.018(3) 0.022(3) 0.001(3)
C12 0.022(3) 0.039(4) 0.029(3) 0.010(3) 0.007(3) -0.001(3)
C13 0.017(3) 0.024(3) 0.026(3) -0.001(2) 0.006(2) 0.005(2)
C14 0.036(4) 0.030(3) 0.027(3) 0.002(3) 0.013(3) 0.007(3)
C15 0.035(4) 0.058(5) 0.024(3) -0.008(3) 0.001(3) 0.016(4)
C16 0.020(3) 0.069(5) 0.054(5) -0.030(4) 0.002(3) 0.002(4)
C17 0.028(4) 0.055(5) 0.048(4) -0.015(4) 0.016(3) -0.012(3)
C18 0.030(3) 0.033(3) 0.032(3) -0.004(3) 0.012(3) -0.004(3)
C19 0.025(3) 0.022(3) 0.020(3) -0.001(2) 0.010(2) 0.000(2)
C20 0.029(3) 0.026(3) 0.021(3) -0.001(2) 0.009(3) 0.000(3)
C21 0.041(4) 0.023(3) 0.031(4) 0.009(3) 0.011(3) 0.012(3)
C22 0.047(4) 0.022(3) 0.032(4) 0.005(3) 0.015(3) 0.002(3)
C23 0.044(4) 0.028(3) 0.034(4) 0.005(3) 0.019(3) -0.007(3)
C24 0.029(3) 0.020(3) 0.029(3) 0.003(2) 0.010(3) 0.000(2)
C25 0.016(3) 0.020(3) 0.018(3) -0.003(2) 0.007(2) -0.003(2)
C26 0.029(3) 0.027(3) 0.032(3) -0.006(3) 0.011(3) -0.001(3)
C27 0.035(4) 0.042(4) 0.045(4) -0.005(3) 0.028(3) -0.004(3)
C28 0.029(3) 0.029(3) 0.032(4) -0.002(3) 0.004(3) 0.009(3)
C29 0.048(4) 0.056(4) 0.036(4) -0.005(3) 0.029(3) 0.004(4)
C30 0.031(4) 0.046(4) 0.058(5) -0.006(4) 0.023(4) 0.004(3)
C31 0.030(3) 0.034(4) 0.040(4) -0.009(3) 0.009(3) 0.005(3)
C32 0.034(5) 0.050(6) 0.030(5) 0.000 0.010(4) 0.000
C33 0.025(3) 0.090(6) 0.028(4) 0.008(4) 0.010(3) 0.008(4)
C34 0.032(5) 0.091(8) 0.109(9) 0.055(6) 0.033(5) 0.022(5)
C35 0.050(9) 0.038(7) 0.21(2) 0.000 0.067(12) 0.000
C36 0.106(12) 0.066(9) 0.083(11) 0.000 0.056(10) 0.000

loop_
_atom_type_symbol
_atom_type_description
_atom_type_scat_dispersion_real
_atom_type_scat_dispersion_imag
_atom_type_scat_source
C C 0.0033 0.0016 'International Tables Vol C Tables 4.2.6.8 and 6.1.1.4'
H H 0.0000 0.0000 'International Tables Vol C Tables 4.2.6.8 and 6.1.1.4'
P P 0.1023 0.0942 'International Tables Vol C Tables 4.2.6.8 and 6.1.1.4'
N N 0.0061 0.0033 'International Tables Vol C Tables 4.2.6.8 and 6.1.1.4'
Si Si 0.0817 0.0704 'International Tables Vol C Tables 4.2.6.8 and 6.1.1.4'
Sb Sb -0.5866 1.5461 'International Tables Vol C Tables 4.2.6.8 and 6.1.1.4'
I I -0.4742 1.8119 'International Tables Vol C Tables 4.2.6.8 and 6.1.1.4'

loop_
_geom_angle_atom_site_label_1
_geom_angle_atom_site_label_2
_geom_angle_atom_site_label_3
_geom_angle
_geom_angle_site_symmetry_1
C25 Sb1 N1 72.07(18) .
C25 Sb1 P1 37.33(14) .
N1 Sb1 P1 34.74(12) .
C25 Sb1 I1 93.44(14) .
N1 Sb1 I1 96.38(11) .
P1 Sb1 I1 96.75(3) .
C25 Sb1 I2 93.82(14) .
N1 Sb1 I2 91.12(12) .
P1 Sb1 I2 92.38(3) .
I1 Sb1 I2 170.870(17) .
N1 P1 C25 97.8(2) .
N1 P1 C1 111.1(2) .
C25 P1 C1 116.1(2) .
N1 P1 C7 110.8(2) .
C25 P1 C7 116.2(3) .
C1 P1 C7 104.9(3) .
N1 P1 Sb1 49.11(16) .
C25 P1 Sb1 48.69(18) .
C1 P1 Sb1 128.46(18) .
C7 P1 Sb1 126.33(19) .
N2 P2 C25 110.4(3) .
N2 P2 C13 109.7(3) .
C25 P2 C13 111.6(3) .
N2 P2 C19 106.5(3) .
C25 P2 C19 113.2(3) .
C13 P2 C19 105.3(3) .
P1 N1 Si1 136.7(3) .
P1 N1 Sb1 96.1(2) .
Si1 N1 Sb1 126.1(2) .
P2 N2 Si2 136.4(4) .
P2 N2 H2A 108(6) .
Si2 N2 H2A 115(7) .
N1 Si1 C27 111.9(3) .
N1 Si1 C26 109.6(2) .
C27 Si1 C26 110.1(3) .
N1 Si1 C28 105.0(2) .
C27 Si1 C28 109.0(3) .
C26 Si1 C28 111.1(3) .
N2 Si2 C29 102.6(3) .
N2 Si2 C30 109.9(3) .
C29 Si2 C30 111.5(3) .
N2 Si2 C31 113.4(3) .
C29 Si2 C31 110.4(3) .
C30 Si2 C31 109.0(3) .
C2 C1 C6 119.0(5) .
C2 C1 P1 118.0(4) .
C6 C1 P1 122.9(4) .
C3 C2 C1 120.1(5) .
C3 C2 H2 119.9 .
C1 C2 H2 119.9 .
C4 C3 C2 120.3(6) .
C4 C3 H3 119.8 .
C2 C3 H3 119.8 .
C3 C4 C5 120.3(6) .
C3 C4 H4 119.9 .
C5 C4 H4 119.9 .
C4 C5 C6 119.8(6) .
C4 C5 H5 120.1 .
C6 C5 H5 120.1 .
C5 C6 C1 120.4(5) .
C5 C6 H6 119.8 .
C1 C6 H6 119.8 .
C12 C7 C8 119.5(6) .
C12 C7 P1 119.8(5) .
C8 C7 P1 120.3(5) .
C9 C8 C7 119.8(7) .
C9 C8 H8 120.1 .
C7 C8 H8 120.1 .
C8 C9 C10 119.6(7) .
C8 C9 H9 120.2 .
C10 C9 H9 120.2 .
C11 C10 C9 121.1(6) .
C11 C10 H10 119.4 .
C9 C10 H10 119.4 .
C10 C11 C12 119.3(7) .
C10 C11 H11 120.3 .
C12 C11 H11 120.3 .
C11 C12 C7 120.7(6) .
C11 C12 H12 119.7 .
C7 C12 H12 119.7 .
C14 C13 C18 120.3(6) .
C14 C13 P2 121.0(5) .
C18 C13 P2 118.6(5) .
C13 C14 C15 119.3(6) .
C13 C14 H14 120.3 .
C15 C14 H14 120.3 .
C16 C15 C14 119.8(7) .
C16 C15 H15 120.1 .
C14 C15 H15 120.1 .
C15 C16 C17 121.2(6) .
C15 C16 H16 119.4 .
C17 C16 H16 119.4 .
C16 C17 C18 120.2(7) .
C16 C17 H17 119.9 .
C18 C17 H17 119.9 .
C17 C18 C13 119.2(6) .
C17 C18 H18 120.4 .
C13 C18 H18 120.4 .
C24 C19 C20 119.2(5) .
C24 C19 P2 118.0(4) .
C20 C19 P2 122.7(4) .
C21 C20 C19 120.1(6) .
C21 C20 H20 119.9 .
C19 C20 H20 119.9 .
C22 C21 C20 120.3(6) .
C22 C21 H21 119.9 .
C20 C21 H21 119.9 .
C23 C22 C21 119.9(6) .
C23 C22 H22 120.0 .
C21 C22 H22 120.0 .
C22 C23 C24 120.1(6) .
C22 C23 H23 119.9 .
C24 C23 H23 119.9 .
C19 C24 C23 120.3(6) .
C19 C24 H24 119.9 .
C23 C24 H24 119.9 .
P2 C25 P1 132.5(3) .
P2 C25 Sb1 131.1(3) .
P1 C25 Sb1 94.0(2) .
Si1 C26 H26A 109.5 .
Si1 C26 H26B 109.5 .
H26A C26 H26B 109.5 .
Si1 C26 H26C 109.5 .
H26A C26 H26C 109.5 .
H26B C26 H26C 109.5 .
Si1 C27 H27A 109.5 .
Si1 C27 H27B 109.5 .
H27A C27 H27B 109.5 .
Si1 C27 H27C 109.5 .
H27A C27 H27C 109.5 .
H27B C27 H27C 109.5 .
Si1 C28 H28A 109.5 .
Si1 C28 H28B 109.5 .
H28A C28 H28B 109.5 .
Si1 C28 H28C 109.5 .
H28A C28 H28C 109.5 .
H28B C28 H28C 109.5 .
Si2 C29 H29A 109.5 .
Si2 C29 H29B 109.5 .
H29A C29 H29B 109.5 .
Si2 C29 H29C 109.5 .
H29A C29 H29C 109.5 .
H29B C29 H29C 109.5 .
Si2 C30 H30A 109.5 .
Si2 C30 H30B 109.5 .
H30A C30 H30B 109.5 .
Si2 C30 H30C 109.5 .
H30A C30 H30C 109.5 .
H30B C30 H30C 109.5 .
Si2 C31 H31A 109.5 .
Si2 C31 H31B 109.5 .
H31A C31 H31B 109.5 .
Si2 C31 H31C 109.5 .
H31A C31 H31C 109.5 .
H31B C31 H31C 109.5 .
C33 C32 C33 119.9(11) 2
C33 C32 C36 120.1(5) 2
C33 C32 C36 120.1(5) .
C34 C33 C32 120.4(9) .
C34 C33 H33 119.8 .
C32 C33 H33 119.8 .
C33 C34 C35 119.7(10) .
C33 C34 H34 120.2 .
C35 C34 H34 120.2 .
C34 C35 C34 119.9(13) 2
C34 C35 H35 120.0 2
C34 C35 H35 120.0 .
C32 C36 H36A 109.5 .
C32 C36 H36B 109.5 .
H36A C36 H36B 109.5 .
C32 C36 H36C 109.5 .
H36A C36 H36C 109.5 .
H36B C36 H36C 109.5 .

loop_
_geom_bond_atom_site_label_1
_geom_bond_atom_site_label_2
_geom_bond_distance
_geom_bond_site_symmetry_2
Sb1 C25 2.127(5) .
Sb1 N1 2.148(4) .
Sb1 P1 2.8249(14) .
Sb1 I1 3.0184(5) .
Sb1 I2 3.1171(5) .
P1 N1 1.619(5) .
P1 C25 1.717(5) .
P1 C1 1.795(5) .
P1 C7 1.808(5) .
P2 N2 1.631(5) .
P2 C25 1.691(5) .
P2 C13 1.801(6) .
P2 C19 1.804(6) .
N1 Si1 1.749(5) .
N2 Si2 1.758(5) .
N2 H2A 0.64(6) .
Si1 C27 1.857(6) .
Si1 C26 1.860(6) .
Si1 C28 1.862(6) .
Si2 C29 1.832(7) .
Si2 C30 1.846(7) .
Si2 C31 1.856(7) .
C1 C2 1.390(8) .
C1 C6 1.390(7) .
C2 C3 1.381(8) .
C2 H2 0.9300 .
C3 C4 1.372(9) .
C3 H3 0.9300 .
C4 C5 1.380(9) .
C4 H4 0.9300 .
C5 C6 1.381(8) .
C5 H5 0.9300 .
C6 H6 0.9300 .
C7 C12 1.385(8) .
C7 C8 1.387(8) .
C8 C9 1.385(9) .
C8 H8 0.9300 .
C9 C10 1.385(11) .
C9 H9 0.9300 .
C10 C11 1.363(11) .
C10 H10 0.9300 .
C11 C12 1.381(8) .
C11 H11 0.9300 .
C12 H12 0.9300 .
C13 C14 1.381(8) .
C13 C18 1.394(8) .
C14 C15 1.401(9) .
C14 H14 0.9300 .
C15 C16 1.362(11) .
C15 H15 0.9300 .
C16 C17 1.368(11) .
C16 H16 0.9300 .
C17 C18 1.385(9) .
C17 H17 0.9300 .
C18 H18 0.9300 .
C19 C24 1.380(8) .
C19 C20 1.387(8) .
C20 C21 1.381(8) .
C20 H20 0.9300 .
C21 C22 1.379(9) .
C21 H21 0.9300 .
C22 C23 1.366(9) .
C22 H22 0.9300 .
C23 C24 1.391(8) .
C23 H23 0.9300 .
C24 H24 0.9300 .
C26 H26A 0.9600 .
C26 H26B 0.9600 .
C26 H26C 0.9600 .
C27 H27A 0.9600 .
C27 H27B 0.9600 .
C27 H27C 0.9600 .
C28 H28A 0.9600 .
C28 H28B 0.9600 .
C28 H28C 0.9600 .
C29 H29A 0.9600 .
C29 H29B 0.9600 .
C29 H29C 0.9600 .
C30 H30A 0.9600 .
C30 H30B 0.9600 .
C30 H30C 0.9600 .
C31 H31A 0.9600 .
C31 H31B 0.9600 .
C31 H31C 0.9600 .
C32 C33 1.372(9) 2
C32 C33 1.372(9) .
C32 C36 1.511(16) .
C33 C34 1.357(12) .
C33 H33 0.9300 .
C34 C35 1.381(12) .
C34 H34 0.9300 .
C35 C34 1.381(12) 2
C35 H35 0.9300 .
C36 H36A 0.9600 .
C36 H36B 0.9600 .
C36 H36C 0.9600 .
